data_7200355
loop_
_publ_author_name
'Jenkins, Samir'
'Incarvito, Christopher D.'
'Parr, Jonathan'
'Wasserman, Harry H.'

_publ_section_title
;
 Structural studies of C-ring substituted unnatural analogues of prodigiosin
;
_journal_coden_ASTM CRECF4
_journal_issue 2
_journal_name_full CrystEngComm
_journal_page_first 242
_journal_page_last 245
_journal_paper_doi 10.1039/b813351d
_journal_volume 11
_journal_year 2009
_chemical_formula_sum 'C16 H17 N3 O'
_chemical_formula_weight 267.33
_space_group_IT_number 14
_symmetry_cell_setting monoclinic
_symmetry_space_group_name_Hall '-P 2ybc'
_symmetry_space_group_name_H-M 'P 1 21/c 1'
_atom_sites_solution_hydrogens geom
_atom_sites_solution_primary direct
_atom_sites_solution_secondary difmap
_audit_creation_method SHELXL-97
_cell_angle_alpha 90.00
_cell_angle_beta 93.61(3)
_cell_angle_gamma 90.00
_cell_formula_units_Z 8
_cell_length_a 17.048(3)
_cell_length_b 17.811(4)
_cell_length_c 9.3594(19)
_cell_measurement_temperature 173(2)
_cell_volume 2836.3(10)
_computing_cell_refinement Denzo
_computing_data_collection 'Nonius Collect'
_computing_data_reduction Denzo
_computing_molecular_graphics 'Bruker SHELXTL'
_computing_publication_material 'Bruker SHELXTL'
_computing_structure_refinement 'SHELXL-97 (Sheldrick, 1997)'
_computing_structure_solution 'SHELXS-97 (Sheldrick, 1990)'
_diffrn_ambient_temperature 173(2)
_diffrn_measured_fraction_theta_full 0.976
_diffrn_measured_fraction_theta_max 0.976
_diffrn_measurement_device_type 'Nonius KappaCCD'
_diffrn_measurement_method '\w scans'
_diffrn_radiation_monochromator graphite
_diffrn_radiation_source 'fine-focus sealed tube'
_diffrn_radiation_type MoK\a
_diffrn_radiation_wavelength 0.71073
_diffrn_reflns_av_R_equivalents 0.0838
_diffrn_reflns_av_sigmaI/netI 0.1842
_diffrn_reflns_limit_h_max 23
_diffrn_reflns_limit_h_min -23
_diffrn_reflns_limit_k_max 23
_diffrn_reflns_limit_k_min -24
_diffrn_reflns_limit_l_max 12
_diffrn_reflns_limit_l_min -12
_diffrn_reflns_number 11426
_diffrn_reflns_theta_full 28.98
_diffrn_reflns_theta_max 28.98
_diffrn_reflns_theta_min 2.80
_exptl_absorpt_coefficient_mu 0.081
_exptl_absorpt_correction_T_max 0.9920
_exptl_absorpt_correction_T_min 0.9841
_exptl_absorpt_correction_type none
_exptl_crystal_colour red
_exptl_crystal_density_diffrn 1.252
_exptl_crystal_density_method 'not measured'
_exptl_crystal_description block
_exptl_crystal_F_000 1136
_exptl_crystal_size_max 0.20
_exptl_crystal_size_mid 0.10
_exptl_crystal_size_min 0.10
_refine_diff_density_max 0.354
_refine_diff_density_min -0.302
_refine_diff_density_rms 0.055
_refine_ls_extinction_coef 0.0103(15)
_refine_ls_extinction_expression Fc^*^=kFc[1+0.001xFc^2^\l^3^/sin(2\q)]^-1/4^
_refine_ls_extinction_method SHELXL
_refine_ls_goodness_of_fit_ref 1.007
_refine_ls_hydrogen_treatment mixed
_refine_ls_matrix_type full
_refine_ls_number_parameters 378
_refine_ls_number_reflns 7352
_refine_ls_number_restraints 0
_refine_ls_restrained_S_all 1.007
_refine_ls_R_factor_all 0.2305
_refine_ls_R_factor_gt 0.0832
_refine_ls_shift/su_max 0.036
_refine_ls_shift/su_mean 0.002
_refine_ls_structure_factor_coef Fsqd
_refine_ls_weighting_details 'calc w=1/[\s^2^(Fo^2^)+(0.0800P)^2^+0.0000P] where P=(Fo^2^+2Fc^2^)/3'
_refine_ls_weighting_scheme calc
_refine_ls_wR_factor_gt 0.1587
_refine_ls_wR_factor_ref 0.2041
_reflns_number_gt 2911
_reflns_number_total 7352
_reflns_threshold_expression >2sigma(I)
_cod_data_source_file B813351D.txt
_cod_data_source_block sj03
_cod_depositor_comments
;
The following automatic conversions were performed:
'_symmetry_cell_setting' value 'Monoclinic' changed to 'monoclinic'
according to '/home/saulius/struct/CIF-dictionaries/cif_core.dic'
dictionary named 'cif_core.dic' version 2.4.1 from 2010-06-29.

Automatic conversion script
Id: cif_fix_enum 1527 2010-12-29 10:47:43Z saulius 

 Replaced the incorrect bibliographical reference to the original
 publication with a proper one.

 Antanas Vaitkus,
 2019-09-18
;
_cod_original_cell_volume 2836.2(10)
_cod_original_sg_symbol_H-M P2(1)/c
_cod_database_code 7200355

loop_
_symmetry_equiv_pos_as_xyz
'x, y, z'
'-x, y+1/2, -z+1/2'
'-x, -y, -z'
'x, -y-1/2, z-1/2'

loop_
_atom_site_label
_atom_site_type_symbol
_atom_site_fract_x
_atom_site_fract_y
_atom_site_fract_z
_atom_site_U_iso_or_equiv
_atom_site_adp_type
_atom_site_occupancy
_atom_site_symmetry_multiplicity
_atom_site_calc_flag
_atom_site_refinement_flags
_atom_site_disorder_assembly
_atom_site_disorder_group
O1 O 1.00746(12) 0.42193(14) 0.2855(2) 0.0529(7) Uani 1 1 d . . .
N1 N 0.69398(14) 0.57234(15) 0.3119(3) 0.0389(7) Uani 1 1 d . . .
H1 H 0.685(2) 0.548(2) 0.409(5) 0.090(14) Uiso 1 1 d . . .
N2 N 0.82621(13) 0.48433(14) 0.4183(3) 0.0380(7) Uani 1 1 d . . .
N3 N 0.81709(15) 0.42142(16) 0.7134(3) 0.0372(7) Uani 1 1 d . . .
H3 H 0.7848(19) 0.4503(18) 0.663(4) 0.049(11) Uiso 1 1 d . . .
C1 C 0.64472(18) 0.62015(18) 0.2386(4) 0.0399(8) Uani 1 1 d . . .
H1A H 0.5958 0.6374 0.2694 0.048 Uiso 1 1 calc R . .
C2 C 0.67595(18) 0.63964(18) 0.1141(4) 0.0444(9) Uani 1 1 d . . .
H2A H 0.6530 0.6722 0.0429 0.053 Uiso 1 1 calc R . .
C3 C 0.74810(18) 0.60299(18) 0.1102(4) 0.0421(9) Uani 1 1 d . . .
H3A H 0.7834 0.6063 0.0359 0.051 Uiso 1 1 calc R . .
C4 C 0.75874(17) 0.56119(16) 0.2335(4) 0.0362(8) Uani 1 1 d . . .
C5 C 0.82430(17) 0.51547(17) 0.2875(4) 0.0386(8) Uani 1 1 d . . .
C6 C 0.89213(17) 0.49887(18) 0.2106(4) 0.0404(8) Uani 1 1 d . . .
H6A H 0.9029 0.5150 0.1171 0.048 Uiso 1 1 calc R . .
C7 C 0.93781(18) 0.45498(19) 0.3006(4) 0.0421(8) Uani 1 1 d . . .
C8 C 0.89783(17) 0.44553(18) 0.4319(4) 0.0402(8) Uani 1 1 d . . .
C9 C 0.92367(18) 0.40464(19) 0.5458(4) 0.0444(9) Uani 1 1 d . . .
H9A H 0.9727 0.3804 0.5367 0.053 Uiso 1 1 calc R . .
C10 C 0.88880(17) 0.39198(18) 0.6785(4) 0.0395(8) Uani 1 1 d . . .
C11 C 0.91792(17) 0.35031(18) 0.7962(4) 0.0412(8) Uani 1 1 d . . .
C12 C 0.86314(18) 0.35628(18) 0.9010(4) 0.0420(8) Uani 1 1 d . . .
H12A H 0.8678 0.3340 0.9933 0.050 Uiso 1 1 calc R . .
C13 C 0.80132(18) 0.39997(17) 0.8476(4) 0.0380(8) Uani 1 1 d . . .
C14 C 1.04196(19) 0.4366(2) 0.1526(4) 0.0499(9) Uani 1 1 d . . .
H14A H 1.0922 0.4100 0.1509 0.075 Uiso 1 1 calc R . .
H14B H 1.0508 0.4907 0.1430 0.075 Uiso 1 1 calc R . .
H14C H 1.0064 0.4192 0.0731 0.075 Uiso 1 1 calc R . .
C15 C 0.9930(2) 0.3066(2) 0.8070(4) 0.0606(11) Uani 1 1 d . . .
H15A H 0.9994 0.2826 0.9013 0.091 Uiso 1 1 calc R . .
H15B H 1.0373 0.3405 0.7944 0.091 Uiso 1 1 calc R . .
H15C H 0.9914 0.2679 0.7323 0.091 Uiso 1 1 calc R . .
C16 C 0.72824(18) 0.42272(19) 0.9139(4) 0.0466(9) Uani 1 1 d . . .
H16A H 0.6963 0.4539 0.8466 0.070 Uiso 1 1 calc R . .
H16B H 0.7417 0.4514 1.0014 0.070 Uiso 1 1 calc R . .
H16C H 0.6984 0.3779 0.9377 0.070 Uiso 1 1 calc R . .
O1' O 0.48268(11) 0.50151(11) 0.7643(2) 0.0413(6) Uani 1 1 d . . .
N1' N 0.79650(14) 0.61618(16) 0.6053(3) 0.0416(7) Uani 1 1 d . . .
H1' H 0.8061(19) 0.5787(19) 0.547(4) 0.051(11) Uiso 1 1 d . . .
N2' N 0.66665(13) 0.51275(14) 0.5997(3) 0.0347(6) Uani 1 1 d . . .
N3' N 0.68064(15) 0.37301(15) 0.4216(3) 0.0391(7) Uani 1 1 d . . .
H3' H 0.714(2) 0.412(2) 0.442(4) 0.059(11) Uiso 1 1 d . . .
C1' C 0.84658(18) 0.67507(18) 0.6262(4) 0.0470(9) Uani 1 1 d . . .
H1'A H 0.8953 0.6812 0.5836 0.056 Uiso 1 1 calc R . .
C2' C 0.81494(19) 0.7238(2) 0.7185(4) 0.0535(10) Uani 1 1 d . . .
H2'A H 0.8377 0.7697 0.7521 0.064 Uiso 1 1 calc R . .
C3' C 0.74323(19) 0.69433(17) 0.7551(4) 0.0445(9) Uani 1 1 d . . .
H3'A H 0.7085 0.7164 0.8186 0.053 Uiso 1 1 calc R . .
C4' C 0.73157(16) 0.62741(17) 0.6828(3) 0.0366(8) Uani 1 1 d . . .
C5' C 0.66726(16) 0.57541(17) 0.6789(3) 0.0355(8) Uani 1 1 d . . .
C6' C 0.59754(16) 0.58453(18) 0.7559(3) 0.0366(8) Uani 1 1 d . . .
H6'A H 0.5855 0.6249 0.8173 0.044 Uiso 1 1 calc R . .
C7' C 0.55276(16) 0.52376(17) 0.7228(3) 0.0346(7) Uani 1 1 d . . .
C8' C 0.59538(16) 0.47761(17) 0.6244(3) 0.0346(8) Uani 1 1 d . . .
C9' C 0.57027(17) 0.41086(17) 0.5679(3) 0.0362(8) Uani 1 1 d . . .
H9'A H 0.5199 0.3951 0.5940 0.043 Uiso 1 1 calc R . .
C10' C 0.60791(17) 0.36146(17) 0.4761(3) 0.0359(8) Uani 1 1 d . . .
C11' C 0.57990(18) 0.29261(17) 0.4209(3) 0.0396(8) Uani 1 1 d . . .
C12' C 0.63619(19) 0.26519(19) 0.3315(4) 0.0450(9) Uani 1 1 d . . .
H12B H 0.6323 0.2200 0.2777 0.054 Uiso 1 1 calc R . .
C13' C 0.69836(18) 0.31514(18) 0.3349(4) 0.0397(8) Uani 1 1 d . . .
C14' C 0.44534(18) 0.55214(19) 0.8583(4) 0.0444(9) Uani 1 1 d . . .
H14D H 0.3947 0.5312 0.8825 0.067 Uiso 1 1 calc R . .
H14E H 0.4368 0.6007 0.8106 0.067 Uiso 1 1 calc R . .
H14F H 0.4790 0.5591 0.9461 0.067 Uiso 1 1 calc R . .
C15' C 0.50370(19) 0.25641(19) 0.4526(4) 0.0556(10) Uani 1 1 d . . .
H15D H 0.4977 0.2091 0.3996 0.083 Uiso 1 1 calc R . .
H15E H 0.4601 0.2901 0.4236 0.083 Uiso 1 1 calc R . .
H15F H 0.5033 0.2463 0.5555 0.083 Uiso 1 1 calc R . .
C16' C 0.7734(2) 0.3112(2) 0.2629(4) 0.0547(10) Uani 1 1 d . . .
H16D H 0.8048 0.3561 0.2865 0.082 Uiso 1 1 calc R . .
H16E H 0.7623 0.3084 0.1590 0.082 Uiso 1 1 calc R . .
H16F H 0.8027 0.2664 0.2957 0.082 Uiso 1 1 calc R . .

loop_
_atom_site_aniso_label
_atom_site_aniso_U_11
_atom_site_aniso_U_22
_atom_site_aniso_U_33
_atom_site_aniso_U_23
_atom_site_aniso_U_13
_atom_site_aniso_U_12
O1 0.0361(13) 0.0691(17) 0.0551(16) 0.0116(13) 0.0142(12) 0.0170(12)
N1 0.0278(14) 0.0414(17) 0.0475(18) 0.0036(14) 0.0033(13) 0.0011(12)
N2 0.0288(14) 0.0425(16) 0.0428(18) 0.0047(14) 0.0034(12) 0.0053(12)
N3 0.0283(14) 0.0391(16) 0.0442(19) 0.0007(14) 0.0013(13) 0.0057(13)
C1 0.0301(17) 0.0387(19) 0.050(2) 0.0014(17) -0.0013(16) 0.0038(15)
C2 0.0370(19) 0.044(2) 0.052(2) -0.0004(18) -0.0058(17) 0.0029(16)
C3 0.0376(19) 0.042(2) 0.047(2) -0.0017(17) 0.0015(16) -0.0015(15)
C4 0.0321(17) 0.0316(18) 0.045(2) -0.0005(16) 0.0007(15) -0.0017(14)
C5 0.0292(17) 0.0346(18) 0.052(2) -0.0030(17) 0.0009(16) -0.0031(14)
C6 0.0332(17) 0.043(2) 0.045(2) 0.0010(16) 0.0063(16) -0.0013(15)
C7 0.0305(17) 0.047(2) 0.049(2) 0.0016(17) 0.0060(16) 0.0080(15)
C8 0.0305(17) 0.041(2) 0.049(2) 0.0048(17) 0.0029(16) 0.0077(15)
C9 0.0307(17) 0.050(2) 0.053(2) 0.0001(18) 0.0037(17) 0.0061(15)
C10 0.0330(17) 0.0381(19) 0.048(2) 0.0016(16) 0.0056(16) 0.0069(14)
C11 0.0355(17) 0.042(2) 0.046(2) 0.0009(17) -0.0017(16) 0.0073(15)
C12 0.0426(19) 0.039(2) 0.044(2) 0.0018(16) 0.0001(17) 0.0045(16)
C13 0.0341(18) 0.0364(19) 0.043(2) -0.0031(16) -0.0006(16) -0.0015(14)
C14 0.0372(18) 0.064(2) 0.050(2) 0.0036(19) 0.0155(17) 0.0100(17)
C15 0.050(2) 0.068(3) 0.064(3) 0.010(2) 0.0020(19) 0.0268(19)
C16 0.0393(19) 0.051(2) 0.050(2) -0.0034(17) 0.0029(17) 0.0056(16)
O1' 0.0306(12) 0.0475(14) 0.0464(14) -0.0077(11) 0.0084(10) -0.0044(10)
N1' 0.0275(14) 0.0405(18) 0.056(2) 0.0008(15) -0.0010(13) 0.0017(13)
N2' 0.0269(13) 0.0320(15) 0.0448(17) 0.0017(13) -0.0022(12) -0.0005(11)
N3' 0.0349(15) 0.0331(16) 0.0490(19) 0.0021(14) 0.0003(13) -0.0006(13)
C1' 0.0286(17) 0.039(2) 0.074(3) 0.0112(19) 0.0051(17) -0.0055(15)
C2' 0.0383(19) 0.036(2) 0.085(3) -0.005(2) -0.0036(19) -0.0064(16)
C3' 0.042(2) 0.0332(19) 0.058(2) -0.0001(17) 0.0060(17) 0.0000(15)
C4' 0.0269(16) 0.0328(19) 0.050(2) 0.0051(16) 0.0005(15) 0.0020(14)
C5' 0.0281(16) 0.0316(18) 0.046(2) 0.0029(16) -0.0047(14) 0.0013(14)
C6' 0.0289(16) 0.0398(19) 0.041(2) 0.0006(16) 0.0003(14) 0.0007(14)
C7' 0.0238(15) 0.0402(19) 0.040(2) 0.0063(15) 0.0011(14) -0.0003(14)
C8' 0.0259(16) 0.0369(19) 0.041(2) -0.0009(16) -0.0023(14) -0.0024(14)
C9' 0.0272(16) 0.040(2) 0.041(2) 0.0038(16) 0.0002(14) -0.0017(14)
C10' 0.0325(17) 0.0321(18) 0.043(2) 0.0042(16) -0.0019(15) -0.0017(14)
C11' 0.0406(18) 0.037(2) 0.041(2) -0.0004(16) -0.0008(16) -0.0033(15)
C12' 0.052(2) 0.0330(19) 0.049(2) -0.0019(16) -0.0045(18) 0.0031(16)
C13' 0.0431(19) 0.0341(19) 0.041(2) -0.0006(16) -0.0006(16) 0.0089(15)
C14' 0.0338(18) 0.052(2) 0.048(2) -0.0007(17) 0.0094(16) 0.0045(15)
C15' 0.054(2) 0.042(2) 0.070(3) -0.0042(19) -0.0042(19) -0.0151(17)
C16' 0.054(2) 0.053(2) 0.058(3) 0.0041(19) 0.0111(19) 0.0117(18)

loop_
_atom_type_symbol
_atom_type_description
_atom_type_scat_dispersion_real
_atom_type_scat_dispersion_imag
_atom_type_scat_source
C C 0.0033 0.0016 'International Tables Vol C Tables 4.2.6.8 and 6.1.1.4'
H H 0.0000 0.0000 'International Tables Vol C Tables 4.2.6.8 and 6.1.1.4'
N N 0.0061 0.0033 'International Tables Vol C Tables 4.2.6.8 and 6.1.1.4'
O O 0.0106 0.0060 'International Tables Vol C Tables 4.2.6.8 and 6.1.1.4'

loop_
_geom_angle_atom_site_label_1
_geom_angle_atom_site_label_2
_geom_angle_atom_site_label_3
_geom_angle
_geom_angle_site_symmetry_1
_geom_angle_site_symmetry_3
_geom_angle_publ_flag
C7 O1 C14 115.2(3) . . ?
H1 N1 C1 126(2) . . ?
H1 N1 C4 125(2) . . ?
C1 N1 C4 108.3(3) . . ?
C5 N2 C8 104.9(2) . . ?
H3 N3 C13 121(2) . . ?
H3 N3 C10 129(2) . . ?
C13 N3 C10 109.9(3) . . ?
N1 C1 C2 109.4(3) . . ?
C1 C2 C3 107.3(3) . . ?
C4 C3 C2 107.5(3) . . ?
N1 C4 C3 107.5(3) . . ?
N1 C4 C5 121.5(3) . . ?
C3 C4 C5 130.9(3) . . ?
N2 C5 C6 113.5(3) . . ?
N2 C5 C4 121.6(3) . . ?
C6 C5 C4 124.8(3) . . ?
C7 C6 C5 104.9(3) . . ?
O1 C7 C6 131.6(3) . . ?
O1 C7 C8 120.3(3) . . ?
C6 C7 C8 108.1(3) . . ?
C9 C8 N2 125.5(3) . . ?
C9 C8 C7 125.9(3) . . ?
N2 C8 C7 108.6(3) . . ?
C8 C9 C10 130.0(3) . . ?
N3 C10 C11 106.9(3) . . ?
N3 C10 C9 124.5(3) . . ?
C11 C10 C9 128.6(3) . . ?
C10 C11 C12 107.1(3) . . ?
C10 C11 C15 126.3(3) . . ?
C12 C11 C15 126.7(3) . . ?
C13 C12 C11 108.5(3) . . ?
N3 C13 C12 107.7(3) . . ?
N3 C13 C16 122.1(3) . . ?
C12 C13 C16 130.2(3) . . ?
C7' O1' C14' 115.4(2) . . ?
H1' N1' C1' 122(2) . . ?
H1' N1' C4' 128(2) . . ?
C1' N1' C4' 109.3(3) . . ?
C5' N2' C8' 104.9(2) . . ?
H3' N3' C13' 123(2) . . ?
H3' N3' C10' 127(2) . . ?
C13' N3' C10' 110.2(3) . . ?
N1' C1' C2' 108.3(3) . . ?
C1' C2' C3' 107.8(3) . . ?
C4' C3' C2' 107.8(3) . . ?
N1' C4' C3' 106.8(3) . . ?
N1' C4' C5' 122.1(3) . . ?
C3' C4' C5' 131.1(3) . . ?
N2' C5' C4' 122.1(3) . . ?
N2' C5' C6' 113.2(3) . . ?
C4' C5' C6' 124.7(3) . . ?
C7' C6' C5' 105.5(3) . . ?
O1' C7' C6' 132.3(3) . . ?
O1' C7' C8' 120.3(3) . . ?
C6' C7' C8' 107.4(3) . . ?
C9' C8' N2' 125.6(3) . . ?
C9' C8' C7' 125.5(3) . . ?
N2' C8' C7' 108.9(3) . . ?
C8' C9' C10' 129.6(3) . . ?
N3' C10' C11' 106.6(3) . . ?
N3' C10' C9' 125.7(3) . . ?
C11' C10' C9' 127.7(3) . . ?
C12' C11' C10' 107.1(3) . . ?
C12' C11' C15' 127.2(3) . . ?
C10' C11' C15' 125.7(3) . . ?
C13' C12' C11' 108.4(3) . . ?
N3' C13' C12' 107.6(3) . . ?
N3' C13' C16' 122.5(3) . . ?
C12' C13' C16' 129.8(3) . . ?

loop_
_geom_bond_atom_site_label_1
_geom_bond_atom_site_label_2
_geom_bond_distance
_geom_bond_site_symmetry_2
_geom_bond_publ_flag
O1 C7 1.341(4) . ?
O1 C14 1.432(4) . ?
N1 H1 1.03(4) . ?
N1 C1 1.352(4) . ?
N1 C4 1.378(4) . ?
N2 C5 1.343(4) . ?
N2 C8 1.402(4) . ?
N3 H3 0.87(3) . ?
N3 C13 1.356(4) . ?
N3 C10 1.388(4) . ?
C1 C2 1.356(4) . ?
C2 C3 1.395(4) . ?
C3 C4 1.376(4) . ?
C4 C5 1.448(4) . ?
C5 C6 1.431(4) . ?
C6 C7 1.358(4) . ?
C7 C8 1.452(4) . ?
C8 C9 1.342(4) . ?
C9 C10 1.428(4) . ?
C10 C11 1.394(4) . ?
C11 C12 1.400(4) . ?
C11 C15 1.496(4) . ?
C12 C13 1.378(4) . ?
C13 C16 1.483(4) . ?
O1' C7' 1.339(3) . ?
O1' C14' 1.437(3) . ?
N1' H1' 0.88(3) . ?
N1' C1' 1.359(4) . ?
N1' C4' 1.376(4) . ?
N2' C5' 1.339(4) . ?
N2' C8' 1.399(3) . ?
N3' H3' 0.91(4) . ?
N3' C13' 1.358(4) . ?
N3' C10' 1.386(4) . ?
C1' C2' 1.360(5) . ?
C2' C3' 1.393(4) . ?
C3' C4' 1.379(4) . ?
C4' C5' 1.434(4) . ?
C5' C6' 1.438(4) . ?
C6' C7' 1.349(4) . ?
C7' C8' 1.462(4) . ?
C8' C9' 1.360(4) . ?
C9' C10' 1.412(4) . ?
C10' C11' 1.403(4) . ?
C11' C12' 1.400(4) . ?
C11' C15' 1.497(4) . ?
C12' C13' 1.383(4) . ?
C13' C16' 1.485(4) . ?
